data_9014662
loop_
_publ_author_name
'Lussier, A. J.'
'Abdu, Y.'
'Hawthorne, F. C.'
'Michaelis, V. K.'
'Aguiar, P. M.'
'Kroeker, S.'

_publ_section_title
;
 Oscillatory zoned liddicoatite from Anjanabonoina, central Madigascar.
 I. Crystal chemistry and structure by SREF and 11B and 27Al MAS NMR spectroscopy
 Sample: L12, disordered model
;
_journal_name_full 'The Canadian Mineralogist'
_journal_page_first 63
_journal_page_last 88
_journal_paper_doi 10.3749/canmin.49.1.63
_journal_volume 49
_journal_year 2011
_chemical_compound_source 'Anjanabonoina, central Madagascar'
_chemical_formula_sum 'Al7.191 B3 Ca0.51 F0.753 Fe0.027 H3.246 Li1.359 Mn0.423 Na0.408 O30.246 Pb0.026 Si6'
_chemical_name_mineral Fluor-liddicoatite
_space_group_IT_number 160
_symmetry_space_group_name_Hall 'R 3 -2"'
_symmetry_space_group_name_H-M 'R 3 m :H'
_cell_angle_alpha 90
_cell_angle_beta 90
_cell_angle_gamma 120
_cell_length_a 15.853
_cell_length_b 15.853
_cell_length_c 7.120
_cell_formula_units_Z 3
_cell_volume 1549.650
_database_code_amcsd 0018421
_exptl_crystal_density_diffrn 3.105
_cod_original_sg_symbol_H-M 'R 3 m'
_cod_original_formula_sum 'Ca.51 Na.408 Pb.026 Al7.191 Fe.027 Mn.423 Li1.359 Si6 B3 F.753 O30.246 H3.246'
_cod_database_code 9014662

loop_
_space_group_symop_operation_xyz
x,y,z
2/3+x,1/3+y,1/3+z
1/3+x,2/3+y,2/3+z
x,x-y,z
2/3+x,1/3+x-y,1/3+z
1/3+x,2/3+x-y,2/3+z
-y,-x,z
2/3-y,1/3-x,1/3+z
1/3-y,2/3-x,2/3+z
-x+y,y,z
2/3-x+y,1/3+y,1/3+z
1/3-x+y,2/3+y,2/3+z
-y,x-y,z
2/3-y,1/3+x-y,1/3+z
1/3-y,2/3+x-y,2/3+z
-x+y,-x,z
2/3-x+y,1/3-x,1/3+z
1/3-x+y,2/3-x,2/3+z

loop_
_atom_site_label
_atom_site_fract_x
_atom_site_fract_y
_atom_site_fract_z
_atom_site_occupancy
_atom_site_U_iso_or_equiv
CaX 0.00000 0.00000 0.76015 0.51000 0.01604
NaX 0.00000 0.00000 0.76015 0.40800 0.01604
PbX 0.00000 0.00000 0.76015 0.02600 0.01604
AlY 0.06192 0.93808 0.36940 0.39700 0.01150
FeY 0.06192 0.93808 0.36940 0.00900 0.01150
MnY 0.06192 0.93808 0.36940 0.14100 0.01150
LiY 0.06192 0.93808 0.36940 0.45300 0.01150
AlZ 0.26009 0.29709 0.38774 1.00000 0.00653
SiT 0.19020 0.19212 0.00000 1.00000 0.00518
B 0.89096 0.10904 0.54540 1.00000 0.00690
F(1d) 0.01165 0.02330 0.21110 0.25100 0.01200
O-H(1d) 0.01165 0.02330 0.21110 0.08200 0.01200
O(2d) 0.93000 0.05050 0.52020 0.50000 0.00880
O(3) 0.13492 0.86508 0.48940 1.00000 0.01020
O(4) 0.90767 0.09233 0.92680 1.00000 0.00850
O(5) 0.09227 0.90773 0.90510 1.00000 0.00880
O(6) 0.18674 0.19646 0.22354 1.00000 0.00730
O(7) 0.28551 0.28579 0.91824 1.00000 0.00640
O(8) 0.27016 0.20967 0.55772 1.00000 0.00820
H(3) 0.13110 0.86890 0.62400 1.00000 0.01500

loop_
_cod_related_entry_id
_cod_related_entry_database
_cod_related_entry_code
1 AMCSD 0018421
